data_4500870
loop_
_publ_author_name
'Chu, Qian'
'Su, Zhi'
'Fan, Jian'
'Okamura, Taka-aki'
'Lv, Gao-Chao'
'Liu, Guang-Xiang'
'Sun, Wei-Yin'
'Ueyama, Norikazu'

_publ_section_title
;
 Novel Cobalt(II) Coordination Polymers Constructed from
 3,3&#x2032;,4,4&#x2032;-Oxydiphthalic Acid and N-Donor Ligands:
 Syntheses, Crystal Structures, and Magnetic Properties
;
_journal_issue 9
_journal_name_full 'Crystal Growth &amp; Design'
_journal_page_first 3885
_journal_paper_doi 10.1021/cg200416y
_journal_volume 11
_journal_year 2011
_chemical_formula_sum 'C56 H54 Co3 N4 O26'
_chemical_formula_weight 1375.82
_chemical_name_systematic
; 
 ? 
;
_space_group_IT_number 14
_symmetry_cell_setting monoclinic
_symmetry_space_group_name_Hall '-P 2ybc'
_symmetry_space_group_name_H-M 'P 1 21/c 1'
_atom_sites_solution_hydrogens geom
_atom_sites_solution_primary direct
_atom_sites_solution_secondary difmap
_audit_creation_method SHELXL-97
_cell_angle_alpha 90.00
_cell_angle_beta 101.973(3)
_cell_angle_gamma 90.00
_cell_formula_units_Z 2
_cell_length_a 13.503(2)
_cell_length_b 8.3507(12)
_cell_length_c 25.517(4)
_cell_measurement_reflns_used 2079
_cell_measurement_temperature 293(2)
_cell_measurement_theta_max 22.14
_cell_measurement_theta_min 2.89
_cell_volume 2814.7(7)
_computing_cell_refinement 'Bruker SMART'
_computing_data_collection 'Bruker SMART'
_computing_data_reduction 'Bruker SAINT'
_computing_molecular_graphics 'Bruker SHELXTL'
_computing_publication_material 'Bruker SHELXTL'
_computing_structure_refinement 'SHELXL-97 (Sheldrick, 1997)'
_computing_structure_solution 'SHELXS-97 (Sheldrick, 1990)'
_diffrn_ambient_temperature 293(2)
_diffrn_measured_fraction_theta_full 0.995
_diffrn_measured_fraction_theta_max 0.995
_diffrn_measurement_device_type 'CCD area detector'
_diffrn_measurement_method 'phi and omega scans'
_diffrn_radiation_monochromator graphite
_diffrn_radiation_source 'fine-focus sealed tube'
_diffrn_radiation_type MoK\a
_diffrn_radiation_wavelength 0.71073
_diffrn_reflns_av_R_equivalents 0.0832
_diffrn_reflns_av_sigmaI/netI 0.1029
_diffrn_reflns_limit_h_max 16
_diffrn_reflns_limit_h_min -11
_diffrn_reflns_limit_k_max 9
_diffrn_reflns_limit_k_min -9
_diffrn_reflns_limit_l_max 29
_diffrn_reflns_limit_l_min -30
_diffrn_reflns_number 13661
_diffrn_reflns_theta_full 25.25
_diffrn_reflns_theta_max 25.25
_diffrn_reflns_theta_min 2.00
_exptl_absorpt_coefficient_mu 0.969
_exptl_absorpt_correction_T_max 0.9094
_exptl_absorpt_correction_T_min 0.7599
_exptl_absorpt_correction_type multi-scan
_exptl_absorpt_process_details 'SADABS(Bruker, 2000)'
_exptl_crystal_colour pink
_exptl_crystal_density_diffrn 1.623
_exptl_crystal_density_method 'not measured'
_exptl_crystal_description platelet
_exptl_crystal_F_000 1414
_exptl_crystal_size_max 0.30
_exptl_crystal_size_mid 0.20
_exptl_crystal_size_min 0.10
_refine_diff_density_max 0.728
_refine_diff_density_min -0.515
_refine_diff_density_rms 0.088
_refine_ls_extinction_method none
_refine_ls_goodness_of_fit_ref 1.001
_refine_ls_hydrogen_treatment mixed
_refine_ls_matrix_type full
_refine_ls_number_parameters 518
_refine_ls_number_reflns 5058
_refine_ls_number_restraints 83
_refine_ls_restrained_S_all 0.995
_refine_ls_R_factor_all 0.0895
_refine_ls_R_factor_gt 0.0578
_refine_ls_shift/su_max 0.001
_refine_ls_shift/su_mean 0.000
_refine_ls_structure_factor_coef Fsqd
_refine_ls_weighting_details 'calc w=1/[\s^2^(Fo^2^)+(0.0396P)^2^+0.0000P] where P=(Fo^2^+2Fc^2^)/3'
_refine_ls_weighting_scheme calc
_refine_ls_wR_factor_gt 0.1122
_refine_ls_wR_factor_ref 0.1223
_reflns_number_gt 3559
_reflns_number_total 5058
_reflns_threshold_expression >2sigma(I)
_cod_data_source_file cg200416y_si_002.cif
_cod_data_source_block 3
_cod_depositor_comments
;
The following automatic conversions were performed:

'_symmetry_cell_setting' value 'Monoclinic' changed to 'monoclinic'
according to /home/saulius/struct/CIF-dictionaries/cif_core.dic
dictionary named 'cif_core.dic' version 2.4.1 from 2010-06-29.

Automatic conversion script
Id: cif_fix_values 1715 2011-07-08 13:25:40Z adriana 
;
_cod_original_cell_volume 2814.6(7)
_cod_original_sg_symbol_H-M P2(1)/c
_cod_database_code 4500870

loop_
_symmetry_equiv_pos_as_xyz
'x, y, z'
'-x, y+1/2, -z+1/2'
'-x, -y, -z'
'x, -y-1/2, z-1/2'

loop_
_atom_site_label
_atom_site_type_symbol
_atom_site_fract_x
_atom_site_fract_y
_atom_site_fract_z
_atom_site_U_iso_or_equiv
_atom_site_adp_type
_atom_site_occupancy
_atom_site_symmetry_multiplicity
_atom_site_calc_flag
_atom_site_refinement_flags
_atom_site_disorder_assembly
_atom_site_disorder_group
Co1 Co -1.49363(4) 1.73029(7) 0.31056(2) 0.01997(18) Uani 1 1 d . . .
Co2 Co -0.5000 1.0000 0.5000 0.0236(2) Uani 1 2 d S . .
C1 C -1.4326(3) 1.3705(5) 0.29998(16) 0.0181(10) Uani 1 1 d . . .
C2 C -1.4287(3) 1.5270(6) 0.40618(16) 0.0250(11) Uani 1 1 d . . .
C3 C -1.3371(3) 1.3825(5) 0.34365(16) 0.0220(10) Uani 1 1 d . A .
C4 C -1.3342(3) 1.4630(5) 0.39091(17) 0.0249(11) Uani 1 1 d . . .
C5 C -1.2432(3) 1.4837(6) 0.42616(19) 0.0429(14) Uani 1 1 d . A .
H5A H -1.2415 1.5370 0.4583 0.052 Uiso 1 1 calc R . .
C6 C -1.1545(4) 1.4264(7) 0.4144(2) 0.0478(15) Uani 1 1 d . . .
C7 C -1.1574(4) 1.3453(6) 0.3677(2) 0.0383(13) Uani 1 1 d . A .
C8 C -1.2479(3) 1.3212(6) 0.33249(18) 0.0340(12) Uani 1 1 d . . .
H8A H -1.2496 1.2638 0.3011 0.041 Uiso 1 1 calc R A .
C10 C -0.9954(5) 1.1581(11) 0.4326(3) 0.059(3) Uani 0.726(4) 1 d P A 1
H10A H -1.0588 1.1318 0.4390 0.071 Uiso 0.726(4) 1 calc PR A 1
C10A C -0.9842(13) 1.244(2) 0.4838(9) 0.046(4) Uani 0.274(4) 1 d PU A 2
H10B H -1.0433 1.2247 0.4961 0.055 Uiso 0.274(4) 1 calc PR A 2
C11 C -0.9082(6) 1.1023(11) 0.4664(3) 0.050(2) Uani 0.726(4) 1 d P A 1
H11A H -0.9137 1.0352 0.4947 0.060 Uiso 0.726(4) 1 calc PR A 1
C11A C -0.8996(16) 1.148(3) 0.5010(10) 0.049(5) Uani 0.274(4) 1 d PU A 2
H11B H -0.8999 1.0696 0.5269 0.058 Uiso 0.274(4) 1 calc PR A 2
C12 C -0.8132(10) 1.1444(16) 0.4587(3) 0.034(3) Uani 0.726(4) 1 d P A 1
C12A C -0.812(3) 1.170(4) 0.4786(11) 0.035(5) Uani 0.274(4) 1 d PU A 2
C13 C -0.8065(5) 1.2466(9) 0.4163(3) 0.0309(18) Uani 0.726(4) 1 d P A 1
C13A C -0.8120(14) 1.288(3) 0.4455(9) 0.031(4) Uani 0.274(4) 1 d PU A 2
C14 C -0.8946(5) 1.2978(8) 0.3821(3) 0.0380(19) Uani 0.726(4) 1 d P A 1
H14A H -0.8903 1.3643 0.3535 0.046 Uiso 0.726(4) 1 calc PR A 1
C14A C -0.8953(12) 1.393(2) 0.4284(7) 0.036(4) Uani 0.274(4) 1 d PU A 2
H14B H -0.8931 1.4765 0.4045 0.044 Uiso 0.274(4) 1 calc PR A 2
C15 C -0.7200(4) 1.0713(6) 0.4952(2) 0.0358(12) Uani 1 1 d . . .
C16 C -0.7072(10) 1.300(2) 0.4041(6) 0.038(5) Uani 0.726(4) 1 d P A 1
C16A C -0.726(3) 1.320(6) 0.4171(17) 0.032(5) Uani 0.274(4) 1 d PU A 2
C17 C -1.3074(3) 1.7001(6) 0.25981(18) 0.0330(12) Uani 1 1 d . . .
H17A H -1.3532 1.6524 0.2319 0.040 Uiso 1 1 calc R . .
C18 C -1.2078(4) 1.7127(6) 0.2558(2) 0.0448(14) Uani 1 1 d . . .
H18A H -1.1871 1.6702 0.2262 0.054 Uiso 1 1 calc R . .
C19 C -1.1386(4) 1.7876(8) 0.2953(2) 0.0535(17) Uani 1 1 d . . .
C20 C -1.1736(4) 1.8425(8) 0.3390(2) 0.0614(18) Uani 1 1 d . . .
H20A H -1.1298 1.8925 0.3672 0.074 Uiso 1 1 calc R . .
C21 C -1.2739(4) 1.8226(6) 0.3407(2) 0.0418(14) Uani 1 1 d . . .
H21A H -1.2960 1.8599 0.3707 0.050 Uiso 1 1 calc R . .
C22 C -1.0280(4) 1.8078(9) 0.2921(2) 0.079(2) Uani 1 1 d . . .
H22A H -1.0189 1.7731 0.2571 0.095 Uiso 1 1 calc R . .
H22B H -1.0100 1.9202 0.2960 0.095 Uiso 1 1 calc R . .
C23 C -0.9624(4) 1.7180(8) 0.3325(3) 0.073(2) Uani 1 1 d . . .
H23A H -0.9847 1.6073 0.3304 0.087 Uiso 1 1 calc R . .
H23B H -0.9678 1.7590 0.3673 0.087 Uiso 1 1 calc R . .
C24 C -0.8513(4) 1.7235(7) 0.3278(2) 0.0488(15) Uani 1 1 d . . .
C25 C -0.8098(4) 1.6066(7) 0.3018(2) 0.0496(15) Uani 1 1 d . . .
H25A H -0.8501 1.5230 0.2854 0.060 Uiso 1 1 calc R . .
C26 C -0.7089(4) 1.6112(6) 0.2998(2) 0.0410(13) Uani 1 1 d . . .
H26A H -0.6827 1.5285 0.2824 0.049 Uiso 1 1 calc R . .
C27 C -0.7881(4) 1.8457(8) 0.3496(2) 0.0595(17) Uani 1 1 d . . .
H27A H -0.8128 1.9298 0.3670 0.071 Uiso 1 1 calc R . .
C28 C -0.6884(4) 1.8431(7) 0.3455(2) 0.0423(14) Uani 1 1 d . . .
H28A H -0.6471 1.9275 0.3605 0.051 Uiso 1 1 calc R . .
N1 N -1.3408(3) 1.7534(4) 0.30208(14) 0.0257(9) Uani 1 1 d . . .
N2 N -0.6474(3) 1.7276(5) 0.32147(14) 0.0265(9) Uani 1 1 d . . .
O1 O -1.4942(2) 1.4832(3) 0.29467(11) 0.0249(7) Uani 1 1 d . . .
O1W O -1.4911(2) 1.9769(4) 0.32603(12) 0.0315(8) Uani 1 1 d D . .
H1WA H -1.468(3) 2.042(4) 0.3073(12) 0.047 Uiso 1 1 d D . .
H1WB H -1.483(3) 2.013(5) 0.3566(7) 0.047 Uiso 1 1 d D . .
O2W O -0.4579(2) 1.0956(4) 0.42755(13) 0.0333(8) Uani 1 1 d D . .
H2WA H -0.4001(14) 1.060(4) 0.4337(19) 0.050 Uiso 1 1 d D . .
H2WB H -0.455(3) 1.1938(13) 0.425(2) 0.050 Uiso 1 1 d D . .
O2 O -1.4426(2) 1.2478(3) 0.27112(11) 0.0238(7) Uani 1 1 d . . .
O3 O -1.4533(2) 1.6699(4) 0.39394(11) 0.0298(8) Uani 1 1 d . . .
O3W O -0.5555(3) 0.7841(4) 0.46505(14) 0.0423(9) Uani 1 1 d D . .
H3WA H -0.522(3) 0.749(5) 0.4441(14) 0.063 Uiso 1 1 d D . .
H3WB H -0.556(4) 0.720(4) 0.4890(14) 0.063 Uiso 1 1 d D . .
O4 O -1.4742(2) 1.4376(4) 0.43160(13) 0.0404(9) Uani 1 1 d . . .
O5 O -1.0708(4) 1.3017(8) 0.3524(2) 0.0518(18) Uani 0.726(4) 1 d P A 1
H6A H -1.0902(10) 1.441(6) 0.439(4) 0.062 Uiso 0.726(4) 1 d PR A 1
C9 C -0.9873(5) 1.2521(9) 0.3900(3) 0.040(2) Uani 0.726(4) 1 d P A 1
O5A O -1.0595(9) 1.4799(16) 0.4409(8) 0.052(4) Uani 0.274(4) 1 d P A 2
H7A H -1.090(5) 1.32(2) 0.362(12) 0.063 Uiso 0.274(4) 1 d PR A 2
C9A C -0.9804(12) 1.363(2) 0.4495(8) 0.038(4) Uani 0.274(4) 1 d PU A 2
O6 O -0.6409(2) 1.0964(4) 0.47931(12) 0.0358(8) Uani 1 1 d . A .
O7 O -0.7291(3) 0.9887(5) 0.53394(15) 0.0646(12) Uani 1 1 d . A .
O8 O -0.6642(17) 1.415(2) 0.4426(9) 0.047(4) Uani 0.726(4) 1 d P A 1
O9 O -0.6733(7) 1.2533(17) 0.3675(4) 0.052(3) Uani 0.726(4) 1 d P A 1
O8A O -0.675(4) 1.447(6) 0.431(2) 0.033(7) Uani 0.274(4) 1 d PU A 2
O9A O -0.705(3) 1.257(5) 0.3788(13) 0.054(7) Uani 0.274(4) 1 d PU A 2
H8 H -0.617(5) 1.442(8) 0.437(3) 0.07(3) Uiso 1 1 d . . .
O5W O -0.806(3) 1.697(3) 0.4613(8) 0.89(3) Uani 1 1 d . . .

loop_
_atom_site_aniso_label
_atom_site_aniso_U_11
_atom_site_aniso_U_22
_atom_site_aniso_U_33
_atom_site_aniso_U_23
_atom_site_aniso_U_13
_atom_site_aniso_U_12
Co1 0.0120(3) 0.0274(4) 0.0207(3) 0.0003(3) 0.0038(2) 0.0009(3)
Co2 0.0164(4) 0.0332(6) 0.0206(5) -0.0005(4) 0.0023(4) 0.0085(4)
C1 0.014(2) 0.025(3) 0.017(2) 0.003(2) 0.0080(19) -0.001(2)
C2 0.022(3) 0.036(3) 0.013(2) -0.002(2) -0.0036(19) -0.001(2)
C3 0.018(2) 0.026(3) 0.021(2) 0.004(2) 0.002(2) 0.003(2)
C4 0.023(2) 0.028(3) 0.023(2) 0.003(2) 0.002(2) 0.008(2)
C5 0.031(3) 0.058(4) 0.033(3) -0.016(3) -0.009(2) 0.015(3)
C6 0.017(3) 0.070(4) 0.049(4) -0.008(3) -0.009(3) 0.003(3)
C7 0.017(3) 0.056(4) 0.041(3) 0.001(3) 0.003(2) 0.010(2)
C8 0.023(3) 0.053(3) 0.024(3) -0.006(2) -0.001(2) 0.010(2)
C10 0.019(4) 0.096(7) 0.065(6) 0.030(5) 0.014(4) 0.005(4)
C10A 0.016(7) 0.045(10) 0.076(11) -0.003(8) 0.007(8) -0.004(7)
C11 0.024(4) 0.073(7) 0.052(5) 0.029(5) 0.006(4) -0.001(4)
C11A 0.025(8) 0.047(10) 0.071(11) 0.012(9) 0.002(9) 0.003(7)
C12 0.018(4) 0.048(7) 0.036(6) -0.001(5) 0.005(5) -0.001(4)
C12A 0.020(8) 0.036(11) 0.046(12) 0.005(9) -0.003(9) -0.001(8)
C13 0.016(4) 0.041(5) 0.037(4) 0.009(4) 0.008(3) 0.004(3)
C13A 0.016(7) 0.038(9) 0.036(9) -0.004(7) -0.002(7) 0.008(6)
C14 0.026(4) 0.046(5) 0.042(4) 0.005(4) 0.007(3) 0.004(3)
C14A 0.021(7) 0.041(9) 0.039(9) -0.003(7) -0.013(6) 0.005(6)
C15 0.030(3) 0.041(3) 0.035(3) 0.005(3) 0.005(3) 0.005(3)
C16 0.008(5) 0.045(9) 0.061(13) 0.011(8) 0.011(6) 0.007(5)
C16A 0.030(11) 0.029(11) 0.034(11) 0.016(9) 0.001(9) 0.013(10)
C17 0.021(3) 0.050(3) 0.028(3) 0.004(2) 0.007(2) 0.002(2)
C18 0.031(3) 0.068(4) 0.040(3) 0.002(3) 0.020(3) 0.011(3)
C19 0.017(3) 0.100(5) 0.045(3) 0.015(3) 0.010(3) 0.003(3)
C20 0.020(3) 0.109(5) 0.051(4) -0.012(4) -0.001(3) -0.014(3)
C21 0.022(3) 0.067(4) 0.037(3) -0.009(3) 0.007(2) -0.003(3)
C22 0.024(3) 0.147(7) 0.066(4) 0.029(5) 0.009(3) 0.009(4)
C23 0.025(3) 0.120(6) 0.078(4) 0.032(4) 0.021(3) 0.019(4)
C24 0.017(3) 0.070(4) 0.061(4) 0.006(3) 0.011(3) 0.008(3)
C25 0.023(3) 0.064(4) 0.063(4) -0.009(3) 0.011(3) -0.012(3)
C26 0.028(3) 0.044(4) 0.053(3) -0.007(3) 0.013(3) 0.001(3)
C27 0.036(4) 0.074(5) 0.074(4) -0.014(4) 0.022(3) 0.012(3)
C28 0.023(3) 0.055(4) 0.052(3) -0.011(3) 0.014(3) -0.004(3)
N1 0.0156(19) 0.034(2) 0.028(2) 0.0000(18) 0.0047(17) 0.0003(18)
N2 0.018(2) 0.033(2) 0.031(2) 0.0022(19) 0.0087(17) 0.0032(18)
O1 0.0154(15) 0.0290(19) 0.0287(17) -0.0030(14) 0.0008(13) 0.0021(15)
O1W 0.039(2) 0.029(2) 0.0291(18) 0.0002(16) 0.0125(17) -0.0042(16)
O2W 0.0285(18) 0.039(2) 0.0311(18) 0.0063(18) 0.0028(16) 0.0112(16)
O2 0.0213(16) 0.0269(19) 0.0219(16) -0.0043(14) 0.0016(13) 0.0019(14)
O3 0.0322(19) 0.035(2) 0.0227(17) 0.0014(15) 0.0072(15) 0.0102(16)
O3W 0.044(2) 0.048(2) 0.039(2) -0.0121(18) 0.0199(19) -0.0025(19)
O4 0.0301(19) 0.041(2) 0.052(2) 0.0039(18) 0.0139(18) 0.0026(17)
O5 0.019(3) 0.096(5) 0.037(3) 0.009(3) -0.001(2) 0.020(3)
C9 0.019(4) 0.060(5) 0.039(4) 0.007(4) 0.004(3) 0.006(4)
O5A 0.017(7) 0.048(9) 0.081(10) -0.019(8) -0.013(7) 0.001(6)
C9A 0.011(7) 0.043(9) 0.053(10) -0.013(7) -0.012(7) 0.009(7)
O6 0.0172(17) 0.052(2) 0.039(2) 0.0118(17) 0.0075(16) 0.0116(16)
O7 0.033(2) 0.107(4) 0.056(2) 0.037(3) 0.0137(19) 0.013(2)
O8 0.029(7) 0.036(9) 0.080(12) 0.019(6) 0.020(7) 0.008(5)
O9 0.027(4) 0.097(6) 0.034(5) 0.000(4) 0.010(3) -0.011(4)
O8A 0.022(11) 0.022(15) 0.051(15) 0.021(10) -0.004(10) 0.011(10)
O9A 0.07(2) 0.051(14) 0.043(15) 0.005(10) 0.026(12) -0.010(14)
O5W 1.76(9) 0.53(4) 0.38(2) 0.15(3) 0.21(4) 0.13(4)

loop_
_atom_type_symbol
_atom_type_description
_atom_type_scat_dispersion_real
_atom_type_scat_dispersion_imag
_atom_type_scat_source
C C 0.0033 0.0016 'International Tables Vol C Tables 4.2.6.8 and 6.1.1.4'
H H 0.0000 0.0000 'International Tables Vol C Tables 4.2.6.8 and 6.1.1.4'
N N 0.0061 0.0033 'International Tables Vol C Tables 4.2.6.8 and 6.1.1.4'
O O 0.0106 0.0060 'International Tables Vol C Tables 4.2.6.8 and 6.1.1.4'
Co Co 0.3494 0.9721 'International Tables Vol C Tables 4.2.6.8 and 6.1.1.4'

loop_
_geom_angle_atom_site_label_1
_geom_angle_atom_site_label_2
_geom_angle_atom_site_label_3
_geom_angle
_geom_angle_site_symmetry_1
_geom_angle_site_symmetry_3
O2 Co1 O1W 96.11(12) 2_255 .
O2 Co1 O1 83.80(11) 2_255 .
O1W Co1 O1 179.18(12) . .
O2 Co1 N1 95.72(12) 2_255 .
O1W Co1 N1 87.24(13) . .
O1 Co1 N1 91.95(12) . .
O2 Co1 O3 166.92(12) 2_255 .
O1W Co1 O3 93.06(12) . .
O1 Co1 O3 87.16(12) . .
N1 Co1 O3 94.02(13) . .
O2 Co1 N2 85.47(12) 2_255 1_455
O1W Co1 N2 87.96(14) . 1_455
O1 Co1 N2 92.84(13) . 1_455
N1 Co1 N2 175.16(15) . 1_455
O3 Co1 N2 85.55(12) . 1_455
O6 Co2 O6 180.000(1) . 3_476
O6 Co2 O3W 90.15(13) . 3_476
O6 Co2 O3W 89.85(13) 3_476 3_476
O6 Co2 O3W 89.85(13) . .
O6 Co2 O3W 90.15(13) 3_476 .
O3W Co2 O3W 180.000(1) 3_476 .
O6 Co2 O2W 88.33(12) . 3_476
O6 Co2 O2W 91.67(12) 3_476 3_476
O3W Co2 O2W 95.02(13) 3_476 3_476
O3W Co2 O2W 84.98(13) . 3_476
O6 Co2 O2W 91.67(12) . .
O6 Co2 O2W 88.33(12) 3_476 .
O3W Co2 O2W 84.98(13) 3_476 .
O3W Co2 O2W 95.02(13) . .
O2W Co2 O2W 180.000(1) 3_476 .
O1 C1 O2 124.5(4) . .
O1 C1 C3 118.4(4) . .
O2 C1 C3 117.1(4) . .
O4 C2 O3 124.7(4) . .
O4 C2 C4 117.5(4) . .
O3 C2 C4 117.7(4) . .
C4 C3 C8 119.4(4) . .
C4 C3 C1 122.7(4) . .
C8 C3 C1 117.6(4) . .
C3 C4 C5 119.7(4) . .
C3 C4 C2 121.9(4) . .
C5 C4 C2 118.4(4) . .
C4 C5 C6 120.8(5) . .
C4 C5 H5A 119.6 . .
C6 C5 H5A 119.6 . .
C7 C6 C5 119.5(5) . .
C7 C6 O5A 116.1(9) . .
C5 C6 O5A 122.4(9) . .
C7 C6 H6A 118.9 . .
C5 C6 H6A 121.6 . .
O5A C6 H6A 14.6 . .
O5 C7 C6 120.9(5) . .
O5 C7 C8 118.4(5) . .
C6 C7 C8 120.4(5) . .
C6 C7 H7A 113.0 . .
C8 C7 H7A 126.5 . .
C7 C8 C3 120.2(4) . .
C7 C8 H8A 119.9 . .
C3 C8 H8A 119.9 . .
C9 C10 C11 119.3(7) . .
C9 C10 H10A 120.3 . .
C11 C10 H10A 120.3 . .
C9A C10A C11A 119.8(19) . .
C9A C10A H10B 120.1 . .
C11A C10A H10B 120.1 . .
C12 C11 C10 121.3(8) . .
C12 C11 H11A 119.4 . .
C10 C11 H11A 119.4 . .
C10A C11A C12A 119(2) . .
C10A C11A H11B 120.3 . .
C12A C11A H11B 120.3 . .
C11 C12 C13 118.5(9) . .
C11 C12 C15 118.8(9) . .
C13 C12 C15 122.6(9) . .
C13A C12A C11A 118(3) . .
C13A C12A C15 119(3) . .
C11A C12A C15 122(3) . .
C14 C13 C12 119.4(8) . .
C14 C13 C16 117.6(8) . .
C12 C13 C16 123.0(9) . .
C12A C13A C14A 124(2) . .
C12A C13A C16A 123(3) . .
C14A C13A C16A 112(2) . .
C9 C14 C13 121.0(7) . .
C9 C14 H14A 119.5 . .
C13 C14 H14A 119.5 . .
C9A C14A C13A 115.9(18) . .
C9A C14A H14B 122.1 . .
C13A C14A H14B 122.1 . .
O7 C15 O6 126.4(5) . .
O7 C15 C12A 108.9(14) . .
O6 C15 C12A 123.0(15) . .
O7 C15 C12 120.5(6) . .
O6 C15 C12 112.9(6) . .
C12A C15 C12 21.0(11) . .
O9 C16 O8 126.8(15) . .
O9 C16 C13 124.8(14) . .
O8 C16 C13 108.4(13) . .
O9A C16A O8A 113(5) . .
O9A C16A C13A 130(5) . .
O8A C16A C13A 116(4) . .
N1 C17 C18 122.5(5) . .
N1 C17 H17A 118.8 . .
C18 C17 H17A 118.8 . .
C17 C18 C19 120.6(5) . .
C17 C18 H18A 119.7 . .
C19 C18 H18A 119.7 . .
C18 C19 C20 116.6(5) . .
C18 C19 C22 122.5(5) . .
C20 C19 C22 120.8(5) . .
C21 C20 C19 119.5(5) . .
C21 C20 H20A 120.3 . .
C19 C20 H20A 120.3 . .
N1 C21 C20 123.7(5) . .
N1 C21 H21A 118.2 . .
C20 C21 H21A 118.2 . .
C23 C22 C19 111.9(5) . .
C23 C22 H22A 109.2 . .
C19 C22 H22A 109.2 . .
C23 C22 H22B 109.2 . .
C19 C22 H22B 109.2 . .
H22A C22 H22B 107.9 . .
C22 C23 C24 113.6(5) . .
C22 C23 H23A 108.8 . .
C24 C23 H23A 108.8 . .
C22 C23 H23B 108.8 . .
C24 C23 H23B 108.8 . .
H23A C23 H23B 107.7 . .
C25 C24 C27 116.5(5) . .
C25 C24 C23 121.6(5) . .
C27 C24 C23 121.9(5) . .
C24 C25 C26 120.5(5) . .
C24 C25 H25A 119.7 . .
C26 C25 H25A 119.7 . .
N2 C26 C25 123.2(5) . .
N2 C26 H26A 118.4 . .
C25 C26 H26A 118.4 . .
C24 C27 C28 119.7(5) . .
C24 C27 H27A 120.2 . .
C28 C27 H27A 120.2 . .
N2 C28 C27 123.8(5) . .
N2 C28 H28A 118.1 . .
C27 C28 H28A 118.1 . .
C21 N1 C17 117.1(4) . .
C21 N1 Co1 119.4(3) . .
C17 N1 Co1 123.5(3) . .
C26 N2 C28 116.2(4) . .
C26 N2 Co1 119.6(3) . 1_655
C28 N2 Co1 124.0(3) . 1_655
C1 O1 Co1 138.2(3) . .
Co1 O1W H1WA 122(3) . .
Co1 O1W H1WB 122(3) . .
H1WA O1W H1WB 108.5(18) . .
Co2 O2W H2WA 96(3) . .
Co2 O2W H2WB 116(4) . .
H2WA O2W H2WB 108.6(18) . .
C1 O2 Co1 128.0(3) . 2_245
C2 O3 Co1 117.9(3) . .
Co2 O3W H3WA 113(4) . .
Co2 O3W H3WB 108(4) . .
H3WA O3W H3WB 110.4(18) . .
C7 O5 C9 120.6(5) . .
C7 O5 H7A 20.1 . .
C14 C9 C10 120.5(6) . .
C14 C9 O5 117.1(6) . .
C10 C9 O5 122.4(6) . .
C6 O5A C9A 116.1(12) . .
C6 O5A H6A 27.7 . .
C9A O5A H6A 98.3 . .
C10A C9A C14A 122.4(17) . .
C10A C9A O5A 118.8(18) . .
C14A C9A O5A 118.1(18) . .
C10A C9A H6A 104.9 . .
C14A C9A H6A 132.6 . .
O5A C9A H6A 18.9 . .
C15 O6 Co2 132.4(3) . .
C16 O8 H8 110(6) . .
C16A O8A H8 119(8) . .

loop_
_geom_bond_atom_site_label_1
_geom_bond_atom_site_label_2
_geom_bond_distance
_geom_bond_site_symmetry_2
Co1 O2 2.088(3) 2_255
Co1 O1W 2.096(3) .
Co1 O1 2.102(3) .
Co1 N1 2.127(3) .
Co1 O3 2.144(3) .
Co1 N2 2.151(3) 1_455
Co2 O6 2.032(3) .
Co2 O6 2.032(3) 3_476
Co2 O3W 2.081(4) 3_476
Co2 O3W 2.081(4) .
Co2 O2W 2.194(3) 3_476
Co2 O2W 2.194(3) .
C1 O1 1.245(5) .
C1 O2 1.253(5) .
C1 C3 1.523(6) .
C2 O4 1.234(5) .
C2 O3 1.260(5) .
C2 C4 1.508(6) .
C3 C4 1.374(6) .
C3 C8 1.391(6) .
C4 C5 1.375(6) .
C5 C6 1.380(7) .
C5 H5A 0.9300 .
C6 C7 1.364(7) .
C6 O5A 1.394(12) .
C6 H6A 0.9637 .
C7 O5 1.357(6) .
C7 C8 1.373(6) .
C7 H7A 0.9767 .
C8 H8A 0.9300 .
C10 C9 1.364(9) .
C10 C11 1.388(10) .
C10 H10A 0.9300 .
C10A C9A 1.34(3) .
C10A C11A 1.39(3) .
C10A H10B 0.9300 .
C11 C12 1.382(14) .
C11 H11A 0.9300 .
C11A C12A 1.42(4) .
C11A H11B 0.9300 .
C12 C13 1.395(13) .
C12 C15 1.529(13) .
C12A C13A 1.30(4) .
C12A C15 1.48(4) .
C13 C14 1.389(9) .
C13 C16 1.505(14) .
C13A C14A 1.42(2) .
C13A C16A 1.51(4) .
C14 C9 1.362(9) .
C14 H14A 0.9300 .
C14A C9A 1.39(2) .
C14A H14B 0.9300 .
C15 O7 1.232(5) .
C15 O6 1.237(5) .
C16 O9 1.188(13) .
C16 O8 1.41(3) .
C16A O9A 1.20(5) .
C16A O8A 1.27(8) .
C17 N1 1.329(5) .
C17 C18 1.374(6) .
C17 H17A 0.9300 .
C18 C19 1.374(7) .
C18 H18A 0.9300 .
C19 C20 1.379(7) .
C19 C22 1.520(7) .
C20 C21 1.373(7) .
C20 H20A 0.9300 .
C21 N1 1.324(6) .
C21 H21A 0.9300 .
C22 C23 1.425(7) .
C22 H22A 0.9700 .
C22 H22B 0.9700 .
C23 C24 1.530(7) .
C23 H23A 0.9700 .
C23 H23B 0.9700 .
C24 C25 1.363(7) .
C24 C27 1.371(7) .
C25 C26 1.374(6) .
C25 H25A 0.9300 .
C26 N2 1.323(6) .
C26 H26A 0.9300 .
C27 C28 1.372(7) .
C27 H27A 0.9300 .
C28 N2 1.325(6) .
C28 H28A 0.9300 .
N2 Co1 2.151(3) 1_655
O1W H1WA 0.822(10) .
O1W H1WB 0.822(10) .
O2W H2WA 0.819(10) .
O2W H2WB 0.823(10) .
O2 Co1 2.088(3) 2_245
O3W H3WA 0.820(10) .
O3W H3WB 0.814(10) .
O5 C9 1.383(8) .
O5 H7A 0.4168 .
C9 H7A 1.5192 .
O5A C9A 1.43(2) .
O5A H6A 0.5212 .
C9A H6A 1.5887 .
O8 H8 0.72(6) .
O8A H8 0.77(9) .

loop_
_geom_torsion_atom_site_label_1
_geom_torsion_atom_site_label_2
_geom_torsion_atom_site_label_3
_geom_torsion_atom_site_label_4
_geom_torsion
_geom_torsion_site_symmetry_1
_geom_torsion_site_symmetry_4
O1 C1 C3 C4 31.1(6) . .
O2 C1 C3 C4 -150.2(4) . .
O1 C1 C3 C8 -143.0(4) . .
O2 C1 C3 C8 35.7(6) . .
C8 C3 C4 C5 0.8(7) . .
C1 C3 C4 C5 -173.2(4) . .
C8 C3 C4 C2 -177.8(4) . .
C1 C3 C4 C2 8.2(7) . .
O4 C2 C4 C3 89.6(5) . .
O3 C2 C4 C3 -93.2(5) . .
O4 C2 C4 C5 -89.0(6) . .
O3 C2 C4 C5 88.2(5) . .
C3 C4 C5 C6 0.8(8) . .
C2 C4 C5 C6 179.5(5) . .
C4 C5 C6 C7 -1.4(9) . .
C4 C5 C6 O5A 162.3(9) . .
C5 C6 C7 O5 173.2(5) . .
O5A C6 C7 O5 8.6(10) . .
C5 C6 C7 C8 0.2(9) . .
O5A C6 C7 C8 -164.5(8) . .
O5 C7 C8 C3 -171.8(5) . .
C6 C7 C8 C3 1.4(8) . .
C4 C3 C8 C7 -1.9(7) . .
C1 C3 C8 C7 172.4(4) . .
C9 C10 C11 C12 2.2(14) . .
C9A C10A C11A C12A -5(3) . .
C10 C11 C12 C13 0.8(15) . .
C10 C11 C12 C15 -176.5(8) . .
C10A C11A C12A C13A 5(4) . .
C10A C11A C12A C15 -180(2) . .
C11 C12 C13 C14 -2.4(14) . .
C15 C12 C13 C14 174.7(7) . .
C11 C12 C13 C16 -179.8(10) . .
C15 C12 C13 C16 -2.7(15) . .
C11A C12A C13A C14A -3(4) . .
C15 C12A C13A C14A -178.0(18) . .
C11A C12A C13A C16A -177(3) . .
C15 C12A C13A C16A 8(4) . .
C12 C13 C14 C9 1.2(12) . .
C16 C13 C14 C9 178.8(9) . .
C12A C13A C14A C9A 0(3) . .
C16A C13A C14A C9A 175(3) . .
C13A C12A C15 O7 167(2) . .
C11A C12A C15 O7 -8(3) . .
C13A C12A C15 O6 0(3) . .
C11A C12A C15 O6 -174.4(18) . .
C13A C12A C15 C12 -66(5) . .
C11A C12A C15 C12 119(6) . .
C11 C12 C15 O7 -6.9(12) . .
C13 C12 C15 O7 176.0(8) . .
C11 C12 C15 O6 168.9(7) . .
C13 C12 C15 O6 -8.3(12) . .
C11 C12 C15 C12A -68(5) . .
C13 C12 C15 C12A 115(6) . .
C14 C13 C16 O9 -70.9(18) . .
C12 C13 C16 O9 106.5(17) . .
C14 C13 C16 O8 107.7(12) . .
C12 C13 C16 O8 -74.8(14) . .
C12A C13A C16A O9A 78(6) . .
C14A C13A C16A O9A -97(5) . .
C12A C13A C16A O8A -112(4) . .
C14A C13A C16A O8A 73(4) . .
N1 C17 C18 C19 -2.4(8) . .
C17 C18 C19 C20 2.4(9) . .
C17 C18 C19 C22 -178.6(5) . .
C18 C19 C20 C21 -1.1(9) . .
C22 C19 C20 C21 179.9(6) . .
C19 C20 C21 N1 -0.3(9) . .
C18 C19 C22 C23 -113.8(7) . .
C20 C19 C22 C23 65.1(9) . .
C19 C22 C23 C24 175.1(6) . .
C22 C23 C24 C25 -95.4(8) . .
C22 C23 C24 C27 85.0(8) . .
C27 C24 C25 C26 2.1(8) . .
C23 C24 C25 C26 -177.6(5) . .
C24 C25 C26 N2 -1.2(8) . .
C25 C24 C27 C28 -1.4(9) . .
C23 C24 C27 C28 178.3(5) . .
C24 C27 C28 N2 -0.2(9) . .
C20 C21 N1 C17 0.4(8) . .
C20 C21 N1 Co1 179.7(4) . .
C18 C17 N1 C21 1.0(7) . .
C18 C17 N1 Co1 -178.3(4) . .
O2 Co1 N1 C21 148.6(4) 2_255 .
O1W Co1 N1 C21 52.7(4) . .
O1 Co1 N1 C21 -127.5(4) . .
O3 Co1 N1 C21 -40.2(4) . .
N2 Co1 N1 C21 44.6(18) 1_455 .
O2 Co1 N1 C17 -32.2(4) 2_255 .
O1W Co1 N1 C17 -128.1(4) . .
O1 Co1 N1 C17 51.8(4) . .
O3 Co1 N1 C17 139.1(4) . .
N2 Co1 N1 C17 -136.2(15) 1_455 .
C25 C26 N2 C28 -0.4(7) . .
C25 C26 N2 Co1 -175.4(4) . 1_655
C27 C28 N2 C26 1.1(8) . .
C27 C28 N2 Co1 175.9(4) . 1_655
O2 C1 O1 Co1 -153.0(3) . .
C3 C1 O1 Co1 25.6(6) . .
O2 Co1 O1 C1 124.0(4) 2_255 .
O1W Co1 O1 C1 40(9) . .
N1 Co1 O1 C1 28.4(4) . .
O3 Co1 O1 C1 -65.5(4) . .
N2 Co1 O1 C1 -150.9(4) 1_455 .
O1 C1 O2 Co1 34.9(6) . 2_245
C3 C1 O2 Co1 -143.7(3) . 2_245
O4 C2 O3 Co1 -118.4(4) . .
C4 C2 O3 Co1 64.5(4) . .
O2 Co1 O3 C2 56.7(7) 2_255 .
O1W Co1 O3 C2 -168.8(3) . .
O1 Co1 O3 C2 10.4(3) . .
N1 Co1 O3 C2 -81.3(3) . .
N2 Co1 O3 C2 103.5(3) 1_455 .
C6 C7 O5 C9 37.0(9) . .
C8 C7 O5 C9 -149.8(7) . .
C13 C14 C9 C10 1.8(12) . .
C13 C14 C9 O5 -176.7(7) . .
C11 C10 C9 C14 -3.5(13) . .
C11 C10 C9 O5 174.9(8) . .
C7 O5 C9 C14 -142.5(7) . .
C7 O5 C9 C10 39.1(11) . .
C7 C6 O5A C9A -50.6(19) . .
C5 C6 O5A C9A 145.3(14) . .
C11A C10A C9A C14A 2(3) . .
C11A C10A C9A O5A -167.3(18) . .
C13A C14A C9A C10A 0(3) . .
C13A C14A C9A O5A 169.7(16) . .
C6 O5A C9A C10A -68(2) . .
C6 O5A C9A C14A 121.5(17) . .
O7 C15 O6 Co2 9.0(8) . .
C12A C15 O6 Co2 172.7(13) . .
C12 C15 O6 Co2 -166.4(5) . .
O6 Co2 O6 C15 161(100) 3_476 .
O3W Co2 O6 C15 -110.8(4) 3_476 .
O3W Co2 O6 C15 69.2(4) . .
O2W Co2 O6 C15 -15.8(4) 3_476 .
O2W Co2 O6 C15 164.2(4) . .
